data_4132661
loop_
_publ_author_name
'Pranckevicius, Conor'
'Jimen\'ez-Halla, J Oscar C'
'Kirsch, Marius'
'Krummenacher, Ivo'
'Braunschweig, Holger'

_publ_section_title
;
 Complexation and Release of N-Heterocyclic Carbene-Aminoborylene Ligands
 from Group VI and VIII Metals.
;
_journal_issue 33
_journal_name_full 'Journal of the American Chemical Society'
_journal_page_first 10524
_journal_page_last 10529
_journal_paper_doi 10.1021/jacs.8b05398
_journal_volume 140
_journal_year 2018
_chemical_formula_moiety 'C63 H76 B Cu F3 Fe N5 O7 S'
_chemical_formula_sum 'C63 H76 B Cu F3 Fe N5 O7 S'
_chemical_formula_weight 1234.53
_space_group_crystal_system orthorhombic
_space_group_IT_number 33
_space_group_name_Hall 'P 2c -2n'
_space_group_name_H-M_alt 'P n a 21'
_atom_sites_solution_hydrogens geom
_audit_creation_method SHELXL-2014/7
_cell_angle_alpha 90
_cell_angle_beta 90
_cell_angle_gamma 90
_cell_formula_units_Z 4
_cell_length_a 19.2348(13)
_cell_length_b 11.0028(7)
_cell_length_c 29.4015(15)
_cell_measurement_reflns_used 2926
_cell_measurement_temperature 100(2)
_cell_measurement_theta_max 24.05
_cell_measurement_theta_min 2.24
_cell_volume 6222.4(7)
_computing_cell_refinement 'Saint+ ver. 7.68A (Bruker AXS)'
_computing_data_collection 'APEX2 ver. 2014.9 (Bruker AXS)'
_computing_data_reduction 'Saint+ ver. 7.68A (Bruker AXS)'
_computing_molecular_graphics 'Mercury 2017'
_computing_publication_material 'SHELXL-2014/6 (Sheldrick, 2014)'
_computing_structure_refinement 'SHELXL-2014/7 (Sheldrick, 2014)'
_computing_structure_solution 'SHELXL-2014/6 (Sheldrick, 2014)'
_diffrn_ambient_temperature 100(2)
_diffrn_measured_fraction_theta_full 0.993
_diffrn_measured_fraction_theta_max 0.991
_diffrn_measurement_device_type 'Bruker APEX-II CCD'
_diffrn_measurement_method '\f and \w scans'
_diffrn_radiation_type MoK\a
_diffrn_radiation_wavelength 0.71073
_diffrn_reflns_av_R_equivalents 0.1213
_diffrn_reflns_av_unetI/netI 0.0670
_diffrn_reflns_Laue_measured_fraction_full 0.993
_diffrn_reflns_Laue_measured_fraction_max 0.991
_diffrn_reflns_number 6441
_diffrn_reflns_point_group_measured_fraction_full 0.993
_diffrn_reflns_point_group_measured_fraction_max 0.991
_diffrn_reflns_theta_full 25.242
_diffrn_reflns_theta_max 26.396
_diffrn_reflns_theta_min 2.531
_diffrn_source 'sealed tube'
_exptl_absorpt_coefficient_mu 0.672
_exptl_absorpt_correction_T_max 0.745372
_exptl_absorpt_correction_T_min 0.383518
_exptl_absorpt_correction_type multi-scan
_exptl_absorpt_process_details twin-abs
_exptl_crystal_colour colorless
_exptl_crystal_density_diffrn 1.318
_exptl_crystal_description block
_exptl_crystal_F_000 2592
_exptl_crystal_size_max 0.12
_exptl_crystal_size_mid 0.10
_exptl_crystal_size_min 0.08
_refine_diff_density_max 0.626
_refine_diff_density_min -0.598
_refine_diff_density_rms 0.084
_refine_ls_abs_structure_details
;
 Refined as an inversion twin.
;
_refine_ls_abs_structure_Flack 0.47(3)
_refine_ls_extinction_method none
_refine_ls_goodness_of_fit_ref 1.061
_refine_ls_hydrogen_treatment constr
_refine_ls_matrix_type full
_refine_ls_number_parameters 740
_refine_ls_number_reflns 6441
_refine_ls_number_restraints 1
_refine_ls_restrained_S_all 1.061
_refine_ls_R_factor_all 0.0661
_refine_ls_R_factor_gt 0.0504
_refine_ls_shift/su_max 0.001
_refine_ls_shift/su_mean 0.000
_refine_ls_structure_factor_coef Fsqd
_refine_ls_weighting_details 'w=1/[\s^2^(Fo^2^)+(0.0597P)^2^+4.4099P] where P=(Fo^2^+2Fc^2^)/3'
_refine_ls_weighting_scheme calc
_refine_ls_wR_factor_gt 0.1068
_refine_ls_wR_factor_ref 0.1115
_reflns_Friedel_coverage 0.961
_reflns_Friedel_fraction_full 0.993
_reflns_Friedel_fraction_max 0.992
_reflns_number_gt 5598
_reflns_number_total 6441
_reflns_threshold_expression 'I > 2\s(I)'
_cod_data_source_file ja8b05398_si_002.cif
_cod_data_source_block copr006_0ma
_cod_depositor_comments
;

2020-10-02
Z value and formula fixed to values more according to usual
chemical conventions.                 miguel
;
_cod_original_formula_sum 'C21 H25.33 B0.33 Cu0.33 F Fe0.33 N1.67 O2.33 S0.33'
_cod_original_formula_weight 411.51
_cod_original_formula_moiety 'C21 H25.33 B0.33 Cu0.33 F Fe0.33 N1.67 O2.33 S0.33'
_cod_original_formula_units_Z 12
_cod_database_code 4132661
_shelx_shelxl_version_number 2014/7
_shelx_space_group_comment
;
The symmetry employed for this shelxl refinement is uniquely defined
by the following loop, which should always be used as a source of
symmetry information in preference to the above space-group names.
They are only intended as comments.
;

loop_
_space_group_symop_operation_xyz
'x, y, z'
'-x, -y, z+1/2'
'x+1/2, -y+1/2, z'
'-x+1/2, y+1/2, z+1/2'

loop_
_atom_site_label
_atom_site_type_symbol
_atom_site_fract_x
_atom_site_fract_y
_atom_site_fract_z
_atom_site_U_iso_or_equiv
_atom_site_adp_type
_atom_site_occupancy
_atom_site_site_symmetry_order
_atom_site_calc_flag
_atom_site_refinement_flags_posn
_atom_site_refinement_flags_adp
Cu01 Cu 0.27251(3) 0.50898(5) 0.50335(3) 0.01365(14) Uani 1 1 d . .
Fe01 Fe 0.19541(3) 0.60055(6) 0.44880(3) 0.01138(15) Uani 1 1 d . .
S003 S 0.50903(7) 0.38267(12) 0.71467(5) 0.0187(3) Uani 1 1 d . .
F1 F 0.63828(16) 0.4580(3) 0.72226(12) 0.0310(8) Uani 1 1 d . .
O005 O 0.08707(18) 0.7611(3) 0.41274(12) 0.0168(8) Uani 1 1 d . .
F3 F 0.56472(19) 0.5660(3) 0.75901(12) 0.0332(8) Uani 1 1 d . .
F2 F 0.5710(2) 0.5820(3) 0.68636(14) 0.0390(10) Uani 1 1 d . .
N2 N 0.1419(2) 0.6054(4) 0.32957(14) 0.0112(8) Uani 1 1 d . .
O009 O 0.3004(2) 0.7748(4) 0.47953(15) 0.0289(10) Uani 1 1 d . .
O00A O 0.4443(2) 0.4479(4) 0.71666(14) 0.0262(9) Uani 1 1 d . .
O00B O 0.5261(2) 0.3317(4) 0.67096(14) 0.0300(10) Uani 1 1 d . .
N5 N 0.3926(2) 0.4165(4) 0.55842(14) 0.0109(9) Uani 1 1 d . .
O00D O 0.2070(2) 0.3443(3) 0.42100(14) 0.0253(9) Uani 1 1 d . .
N1 N 0.1904(2) 0.7818(4) 0.32523(14) 0.0106(8) Uani 1 1 d . .
N3 N 0.3011(2) 0.4486(4) 0.59753(13) 0.0113(9) Uani 1 1 d . .
N4 N 0.3184(2) 0.6044(4) 0.37659(14) 0.0114(9) Uani 1 1 d . .
O00H O 0.5223(2) 0.3050(4) 0.75293(15) 0.0354(11) Uani 1 1 d . .
O00I O 0.1069(2) 0.5598(4) 0.52950(14) 0.0323(11) Uani 1 1 d . .
C00J C 0.2083(3) 0.5761(5) 0.62973(17) 0.0136(11) Uani 1 1 d . .
C00K C 0.1757(3) 0.3953(5) 0.31028(17) 0.0142(11) Uani 1 1 d . .
C00L C 0.1290(3) 0.6960(5) 0.42622(16) 0.0131(10) Uani 1 1 d . .
C00M C 0.3979(3) 0.1806(4) 0.51423(17) 0.0175(12) Uani 1 1 d . .
H00D H 0.3738 0.2022 0.5433 0.021 Uiso 1 1 calc R U
C00N C 0.3547(3) 0.6508(5) 0.33596(16) 0.0126(10) Uani 1 1 d . .
H00E H 0.3200 0.6770 0.3132 0.015 Uiso 1 1 calc R U
H00F H 0.3826 0.5844 0.3224 0.015 Uiso 1 1 calc R U
C00O C 0.3250(3) 0.4502(4) 0.55383(16) 0.0103(10) Uani 1 1 d . .
C00P C 0.4428(3) 0.3996(4) 0.52227(17) 0.0119(10) Uani 1 1 d . .
C00Q C 0.4096(3) 0.3943(5) 0.60317(18) 0.0154(11) Uani 1 1 d . .
H00G H 0.4536 0.3692 0.6144 0.019 Uiso 1 1 calc R U
C00R C 0.1980(3) 0.6696(4) 0.34471(15) 0.0108(10) Uani 1 1 d . .
C00S C 0.2574(3) 0.6827(5) 0.63418(18) 0.0187(12) Uani 1 1 d . .
H00H H 0.3046 0.6559 0.6241 0.022 Uiso 1 1 calc R U
C00T C 0.2377(3) 0.4426(5) 0.2847(2) 0.0220(12) Uani 1 1 d . .
H00I H 0.2409 0.5308 0.2886 0.033 Uiso 1 1 calc R U
H00J H 0.2801 0.4042 0.2965 0.033 Uiso 1 1 calc R U
H00K H 0.2327 0.4234 0.2523 0.033 Uiso 1 1 calc R U
C00U C 0.2418(2) 0.8775(4) 0.31973(17) 0.0125(10) Uani 1 1 d . .
C00V C 0.1298(3) 0.4744(4) 0.33362(17) 0.0107(10) Uani 1 1 d . .
C00W C 0.4878(3) 0.4958(5) 0.51167(16) 0.0146(11) Uani 1 1 d . .
C00X C 0.5379(3) 0.4740(5) 0.47839(18) 0.0180(11) Uani 1 1 d . .
H00L H 0.5684 0.5377 0.4696 0.022 Uiso 1 1 calc R U
C00Y C 0.2617(3) 0.7968(5) 0.23934(19) 0.0276(14) Uani 1 1 d . .
H00M H 0.2284 0.7351 0.2494 0.041 Uiso 1 1 calc R U
H00N H 0.2426 0.8405 0.2131 0.041 Uiso 1 1 calc R U
H00O H 0.3054 0.7574 0.2307 0.041 Uiso 1 1 calc R U
C00Z C 0.1400(3) 0.5850(5) 0.64438(19) 0.0210(12) Uani 1 1 d . .
H00P H 0.1242 0.6593 0.6572 0.025 Uiso 1 1 calc R U
C010 C 0.0181(3) 0.5115(5) 0.37924(19) 0.0185(11) Uani 1 1 d . .
H01A H -0.0196 0.4606 0.3910 0.028 Uiso 1 1 calc R U
H01B H 0.0412 0.5530 0.4046 0.028 Uiso 1 1 calc R U
H01C H -0.0010 0.5719 0.3582 0.028 Uiso 1 1 calc R U
C011 C 0.2075(3) 0.2451(5) 0.5858(2) 0.0234(13) Uani 1 1 d . .
H01D H 0.2567 0.2547 0.5753 0.028 Uiso 1 1 calc R U
C012 C 0.1005(3) 0.6764(5) 0.30207(16) 0.0144(11) Uani 1 1 d . .
H01E H 0.0586 0.6520 0.2877 0.017 Uiso 1 1 calc R U
C013 C 0.2294(3) 0.4653(5) 0.61067(16) 0.0138(10) Uani 1 1 d . .
C014 C 0.4850(3) 0.6177(5) 0.53642(18) 0.0193(12) Uani 1 1 d . .
H01F H 0.4454 0.6151 0.5584 0.023 Uiso 1 1 calc R U
C015 C 0.5440(3) 0.3605(5) 0.45793(17) 0.0197(12) Uani 1 1 d . .
H01G H 0.5786 0.3473 0.4355 0.024 Uiso 1 1 calc R U
C016 C 0.1005(3) 0.2265(5) 0.33040(18) 0.0165(11) Uani 1 1 d . .
C017 C 0.1433(3) 0.5753(5) 0.4993(2) 0.0204(12) Uani 1 1 d . .
C018 C 0.2609(3) 0.7025(5) 0.46890(18) 0.0179(11) Uani 1 1 d . .
C019 C 0.2750(3) 0.8851(5) 0.27739(18) 0.0198(12) Uani 1 1 d . .
C01A C 0.1841(3) 0.3654(5) 0.60612(17) 0.0167(11) Uani 1 1 d . .
C01B C 0.1598(3) 0.2726(5) 0.31012(19) 0.0195(12) Uani 1 1 d . .
H01I H 0.1908 0.2179 0.2955 0.023 Uiso 1 1 calc R U
C01C C 0.4485(2) 0.2841(4) 0.50217(18) 0.0135(10) Uani 1 1 d . .
C01D C 0.0698(3) 0.4331(5) 0.35464(17) 0.0134(10) Uani 1 1 d . .
C01E C 0.1170(3) 0.3798(5) 0.62216(19) 0.0221(12) Uani 1 1 d . .
H01J H 0.0854 0.3135 0.6204 0.027 Uiso 1 1 calc R U
C01F C 0.4998(3) 0.2670(5) 0.47008(17) 0.0178(11) Uani 1 1 d . .
H01K H 0.5049 0.1896 0.4561 0.021 Uiso 1 1 calc R U
C01G C 0.1301(3) 0.7855(5) 0.29937(17) 0.0148(11) Uani 1 1 d . .
H01L H 0.1130 0.8533 0.2828 0.018 Uiso 1 1 calc R U
C01H C 0.0565(3) 0.3075(4) 0.35273(17) 0.0153(11) Uani 1 1 d . .
H01M H 0.0159 0.2767 0.3672 0.018 Uiso 1 1 calc R U
C01I C 0.3523(3) 0.4148(5) 0.62788(17) 0.0160(11) Uani 1 1 d . .
H01N H 0.3479 0.4075 0.6599 0.019 Uiso 1 1 calc R U
C01J C 0.3343(3) 1.0678(5) 0.3031(2) 0.0209(12) Uani 1 1 d . .
C01K C 0.4734(3) 0.7229(5) 0.5048(2) 0.0250(12) Uani 1 1 d . .
H01O H 0.4721 0.7986 0.5223 0.038 Uiso 1 1 calc R U
H01P H 0.5114 0.7266 0.4826 0.038 Uiso 1 1 calc R U
H01Q H 0.4292 0.7121 0.4887 0.038 Uiso 1 1 calc R U
C01L C 0.2023(3) 0.4462(5) 0.43189(17) 0.0170(11) Uani 1 1 d . .
C01M C 0.3658(3) 0.5368(5) 0.40676(18) 0.0207(12) Uani 1 1 d . .
H01R H 0.3445 0.5295 0.4373 0.025 Uiso 1 1 calc R U
H01S H 0.4099 0.5825 0.4100 0.025 Uiso 1 1 calc R U
C01N C 0.4174(3) 0.8628(6) 0.6286(2) 0.0306(14) Uani 1 1 d . .
H01T H 0.4102 0.8431 0.5975 0.037 Uiso 1 1 calc R U
C01O C 0.0947(3) 0.4886(6) 0.6408(2) 0.0259(14) Uani 1 1 d . .
H01U H 0.0481 0.4967 0.6510 0.031 Uiso 1 1 calc R U
C01P C 0.4432(3) 0.7761(6) 0.6579(2) 0.0294(14) Uani 1 1 d . .
H01V H 0.4538 0.6969 0.6471 0.035 Uiso 1 1 calc R U
C01Q C 0.4021(3) 0.7565(5) 0.34708(19) 0.0196(12) Uani 1 1 d . .
H01W H 0.4251 0.7845 0.3193 0.029 Uiso 1 1 calc R U
H01X H 0.3745 0.8231 0.3600 0.029 Uiso 1 1 calc R U
H01Y H 0.4372 0.7305 0.3692 0.029 Uiso 1 1 calc R U
C01R C 0.3211(3) 0.9802(5) 0.26971(19) 0.0199(12) Uani 1 1 d . .
H01Z H 0.3442 0.9858 0.2412 0.024 Uiso 1 1 calc R U
C01S C 0.5733(3) 0.5025(5) 0.72116(19) 0.0209(12) Uani 1 1 d . .
C01T C 0.0821(3) 0.0951(5) 0.3261(2) 0.0259(13) Uani 1 1 d . .
H02A H 0.0387 0.0791 0.3426 0.039 Uiso 1 1 calc R U
H02B H 0.0760 0.0744 0.2940 0.039 Uiso 1 1 calc R U
H02C H 0.1194 0.0454 0.3391 0.039 Uiso 1 1 calc R U
C01U C 0.3811(4) 0.4111(6) 0.3883(2) 0.0326(16) Uani 1 1 d . .
H02D H 0.4126 0.3686 0.4091 0.049 Uiso 1 1 calc R U
H02E H 0.3376 0.3653 0.3856 0.049 Uiso 1 1 calc R U
H02F H 0.4029 0.4182 0.3583 0.049 Uiso 1 1 calc R U
B1 B 0.2481(3) 0.6235(5) 0.38547(18) 0.0109(11) Uani 1 1 d . .
C01W C 0.4020(4) 0.9781(6) 0.6441(2) 0.0321(15) Uani 1 1 d . .
H02G H 0.3842 1.0373 0.6237 0.038 Uiso 1 1 calc R U
C01X C 0.2528(3) 0.9638(5) 0.35390(18) 0.0154(11) Uani 1 1 d . .
C01Y C 0.1629(5) 0.2114(7) 0.5444(2) 0.048(2) Uani 1 1 d . .
H02H H 0.1789 0.1337 0.5319 0.072 Uiso 1 1 calc R U
H02I H 0.1142 0.2041 0.5538 0.072 Uiso 1 1 calc R U
H02J H 0.1672 0.2748 0.5212 0.072 Uiso 1 1 calc R U
C01Z C 0.3843(3) 1.1703(6) 0.2932(2) 0.0316(15) Uani 1 1 d . .
H02K H 0.4032 1.1607 0.2625 0.047 Uiso 1 1 calc R U
H02L H 0.3597 1.2481 0.2954 0.047 Uiso 1 1 calc R U
H02M H 0.4223 1.1685 0.3154 0.047 Uiso 1 1 calc R U
C020 C 0.2999(3) 1.0589(5) 0.34431(19) 0.0179(11) Uani 1 1 d . .
H02N H 0.3082 1.1188 0.3669 0.021 Uiso 1 1 calc R U
C021 C 0.4124(4) 1.0076(6) 0.6894(2) 0.0347(16) Uani 1 1 d . .
H02O H 0.4012 1.0866 0.7002 0.042 Uiso 1 1 calc R U
C022 C 0.5527(4) 0.6337(6) 0.5639(2) 0.0363(16) Uani 1 1 d . .
H02P H 0.5590 0.5639 0.5842 0.054 Uiso 1 1 calc R U
H02Q H 0.5923 0.6390 0.5430 0.054 Uiso 1 1 calc R U
H02R H 0.5499 0.7084 0.5820 0.054 Uiso 1 1 calc R U
C023 C 0.4387(3) 0.9229(6) 0.7186(2) 0.0312(14) Uani 1 1 d . .
H02S H 0.4468 0.9444 0.7495 0.037 Uiso 1 1 calc R U
C024 C 0.4368(4) 0.0610(6) 0.5214(3) 0.0393(17) Uani 1 1 d . .
H02T H 0.4719 0.0715 0.5452 0.059 Uiso 1 1 calc R U
H02U H 0.4038 -0.0023 0.5306 0.059 Uiso 1 1 calc R U
H02V H 0.4595 0.0370 0.4929 0.059 Uiso 1 1 calc R U
C025 C 0.2628(4) 0.7258(9) 0.6836(2) 0.055(2) Uani 1 1 d . .
H02W H 0.2949 0.7948 0.6853 0.082 Uiso 1 1 calc R U
H02X H 0.2168 0.7508 0.6944 0.082 Uiso 1 1 calc R U
H02Y H 0.2802 0.6592 0.7026 0.082 Uiso 1 1 calc R U
C026 C 0.2155(3) 0.9620(5) 0.39885(18) 0.0208(12) Uani 1 1 d . .
H02Z H 0.2312 1.0305 0.4175 0.031 Uiso 1 1 calc R U
H03A H 0.1653 0.9686 0.3937 0.031 Uiso 1 1 calc R U
H03B H 0.2256 0.8856 0.4147 0.031 Uiso 1 1 calc R U
C027 C 0.3435(4) 0.1658(7) 0.4776(3) 0.0460(19) Uani 1 1 d . .
H03C H 0.3189 0.2429 0.4733 0.069 Uiso 1 1 calc R U
H03D H 0.3660 0.1420 0.4490 0.069 Uiso 1 1 calc R U
H03E H 0.3103 0.1028 0.4867 0.069 Uiso 1 1 calc R U
C028 C 0.4537(3) 0.8056(6) 0.7040(2) 0.0319(15) Uani 1 1 d . .
H03F H 0.4707 0.7464 0.7247 0.038 Uiso 1 1 calc R U
C029 C 0.2056(4) 0.1422(6) 0.6210(2) 0.0405(17) Uani 1 1 d . .
H03G H 0.2210 0.0663 0.6068 0.061 Uiso 1 1 calc R U
H03H H 0.2366 0.1622 0.6464 0.061 Uiso 1 1 calc R U
H03I H 0.1581 0.1324 0.6323 0.061 Uiso 1 1 calc R U
C02A C 0.2344(4) 0.7865(6) 0.6037(3) 0.051(2) Uani 1 1 d . .
H03J H 0.2667 0.8548 0.6070 0.076 Uiso 1 1 calc R U
H03K H 0.2341 0.7592 0.5719 0.076 Uiso 1 1 calc R U
H03L H 0.1875 0.8126 0.6124 0.076 Uiso 1 1 calc R U

loop_
_atom_site_aniso_label
_atom_site_aniso_U_11
_atom_site_aniso_U_22
_atom_site_aniso_U_33
_atom_site_aniso_U_23
_atom_site_aniso_U_13
_atom_site_aniso_U_12
Cu01 0.0145(3) 0.0179(3) 0.0086(3) 0.0025(3) -0.0019(3) 0.0030(2)
Fe01 0.0123(3) 0.0142(3) 0.0077(3) 0.0015(3) -0.0006(3) 0.0023(3)
S003 0.0178(7) 0.0228(7) 0.0154(6) 0.0013(5) -0.0050(5) -0.0006(5)
F1 0.0130(16) 0.045(2) 0.035(2) -0.0002(17) -0.0020(15) -0.0033(15)
O005 0.0152(19) 0.019(2) 0.0160(18) 0.0016(15) -0.0017(15) 0.0046(16)
F3 0.038(2) 0.030(2) 0.032(2) -0.0143(16) -0.0046(16) -0.0014(16)
F2 0.041(2) 0.030(2) 0.045(2) 0.0178(17) 0.0030(18) -0.0043(17)
N2 0.015(2) 0.009(2) 0.010(2) 0.0005(16) -0.0023(17) 0.0025(17)
O009 0.025(2) 0.025(2) 0.037(2) -0.0006(19) -0.013(2) -0.0056(19)
O00A 0.019(2) 0.039(2) 0.020(2) -0.0047(18) -0.0025(17) 0.0027(18)
O00B 0.029(2) 0.041(3) 0.020(2) -0.0133(19) -0.0096(18) 0.0126(19)
N5 0.013(2) 0.009(2) 0.011(2) -0.0014(16) -0.0014(17) 0.0022(16)
O00D 0.038(2) 0.014(2) 0.024(2) 0.0013(17) -0.0126(18) 0.0059(17)
N1 0.016(2) 0.007(2) 0.0089(19) 0.0002(15) -0.0009(16) -0.0014(16)
N3 0.014(2) 0.011(2) 0.009(2) -0.0004(16) 0.0030(17) -0.0031(17)
N4 0.009(2) 0.017(2) 0.009(2) -0.0026(16) -0.0013(16) 0.0012(17)
O00H 0.038(3) 0.037(3) 0.031(2) 0.019(2) -0.012(2) -0.008(2)
O00I 0.023(2) 0.054(3) 0.020(2) 0.015(2) 0.0085(18) 0.014(2)
C00J 0.008(3) 0.020(3) 0.013(2) 0.002(2) 0.0017(19) 0.003(2)
C00K 0.019(3) 0.009(2) 0.014(3) -0.0037(19) -0.008(2) 0.000(2)
C00L 0.018(3) 0.013(3) 0.009(2) 0.003(2) -0.001(2) -0.003(2)
C00M 0.029(3) 0.010(3) 0.014(3) 0.0003(19) 0.003(2) 0.003(2)
C00N 0.015(3) 0.015(3) 0.008(2) -0.0028(19) 0.0042(19) 0.002(2)
C00O 0.014(2) 0.006(2) 0.011(2) 0.0012(19) 0.0003(19) -0.0032(18)
C00P 0.013(2) 0.011(2) 0.012(2) 0.0019(19) -0.001(2) 0.0060(19)
C00Q 0.015(3) 0.017(3) 0.015(3) -0.001(2) -0.005(2) 0.003(2)
C00R 0.016(3) 0.010(2) 0.006(2) -0.0030(18) 0.0038(19) 0.001(2)
C00S 0.019(3) 0.016(3) 0.020(3) -0.005(2) 0.000(2) 0.002(2)
C00T 0.024(3) 0.022(3) 0.020(3) -0.011(2) 0.006(2) 0.003(2)
C00U 0.009(2) 0.012(2) 0.017(3) 0.0013(19) -0.006(2) 0.0022(19)
C00V 0.012(2) 0.005(2) 0.015(2) 0.0006(18) -0.005(2) -0.0005(18)
C00W 0.016(2) 0.017(3) 0.011(3) 0.000(2) 0.0027(19) -0.001(2)
C00X 0.017(3) 0.020(3) 0.017(3) 0.000(2) 0.004(2) 0.000(2)
C00Y 0.043(4) 0.025(3) 0.014(3) 0.001(2) -0.001(3) -0.001(3)
C00Z 0.016(3) 0.030(3) 0.017(3) -0.003(2) -0.001(2) 0.008(2)
C010 0.017(3) 0.015(3) 0.024(3) -0.002(2) 0.000(2) -0.002(2)
C011 0.028(3) 0.017(3) 0.025(3) -0.005(2) 0.002(2) -0.008(2)
C012 0.015(3) 0.017(3) 0.011(2) -0.0023(19) -0.0065(19) 0.006(2)
C013 0.016(3) 0.020(3) 0.005(2) 0.005(2) 0.003(2) 0.001(2)
C014 0.028(3) 0.014(3) 0.016(3) -0.003(2) 0.009(2) -0.005(2)
C015 0.017(3) 0.028(3) 0.014(3) -0.003(2) 0.003(2) 0.004(2)
C016 0.023(3) 0.012(3) 0.014(2) 0.000(2) -0.011(2) 0.002(2)
C017 0.015(3) 0.023(3) 0.023(3) 0.007(2) -0.002(2) 0.005(2)
C018 0.018(3) 0.021(3) 0.015(3) 0.004(2) -0.006(2) 0.004(2)
C019 0.027(3) 0.017(3) 0.015(3) 0.003(2) -0.002(2) 0.003(2)
C01A 0.018(3) 0.021(3) 0.011(2) 0.005(2) 0.000(2) -0.002(2)
C01B 0.022(3) 0.013(3) 0.023(3) -0.007(2) -0.009(2) 0.007(2)
C01C 0.018(2) 0.010(2) 0.013(2) 0.002(2) -0.009(2) 0.0042(18)
C01D 0.013(3) 0.014(3) 0.013(2) -0.003(2) -0.007(2) 0.000(2)
C01E 0.020(3) 0.026(3) 0.021(3) 0.005(2) 0.002(2) -0.007(2)
C01F 0.021(3) 0.020(3) 0.013(3) -0.002(2) 0.000(2) 0.007(2)
C01G 0.020(3) 0.013(3) 0.012(2) 0.000(2) -0.006(2) 0.003(2)
C01H 0.019(3) 0.010(3) 0.017(3) 0.000(2) -0.001(2) -0.001(2)
C01I 0.019(3) 0.022(3) 0.007(2) 0.000(2) 0.000(2) -0.004(2)
C01J 0.018(3) 0.012(3) 0.033(3) 0.006(2) -0.005(2) -0.003(2)
C01K 0.029(3) 0.017(3) 0.029(3) 0.000(3) 0.006(3) 0.002(2)
C01L 0.014(3) 0.027(3) 0.010(2) 0.002(2) -0.001(2) 0.000(2)
C01M 0.014(3) 0.038(3) 0.011(2) 0.007(2) -0.003(2) 0.007(2)
C01N 0.025(3) 0.039(4) 0.028(3) -0.007(3) 0.006(3) 0.000(3)
C01O 0.010(3) 0.045(4) 0.022(3) 0.004(3) 0.007(2) 0.000(2)
C01P 0.025(3) 0.034(4) 0.029(3) -0.010(3) 0.002(3) 0.003(3)
C01Q 0.016(3) 0.020(3) 0.023(3) 0.002(2) 0.000(2) -0.004(2)
C01R 0.026(3) 0.016(3) 0.018(3) 0.008(2) 0.001(2) 0.000(2)
C01S 0.019(3) 0.024(3) 0.020(3) 0.003(2) -0.001(2) 0.003(2)
C01T 0.030(3) 0.011(3) 0.037(3) -0.008(2) -0.016(3) 0.000(2)
C01U 0.032(4) 0.037(4) 0.029(3) 0.012(3) 0.003(3) 0.019(3)
B1 0.020(3) 0.007(3) 0.006(3) 0.000(2) -0.002(2) 0.000(2)
C01W 0.034(4) 0.036(4) 0.026(3) 0.002(3) 0.006(3) 0.003(3)
C01X 0.021(3) 0.011(3) 0.015(3) 0.002(2) -0.002(2) 0.006(2)
C01Y 0.068(5) 0.038(4) 0.038(4) -0.012(3) -0.018(4) -0.009(4)
C01Z 0.036(4) 0.023(3) 0.035(4) 0.010(3) -0.007(3) -0.013(3)
C020 0.020(3) 0.010(3) 0.024(3) 0.000(2) -0.009(2) -0.003(2)
C021 0.034(4) 0.033(4) 0.037(4) -0.006(3) 0.011(3) 0.005(3)
C022 0.043(4) 0.029(4) 0.037(4) -0.018(3) -0.014(3) 0.003(3)
C023 0.031(3) 0.043(4) 0.019(3) -0.005(3) 0.009(3) 0.006(3)
C024 0.054(4) 0.019(3) 0.045(4) 0.016(3) 0.008(3) 0.006(3)
C025 0.053(5) 0.092(7) 0.019(3) -0.026(4) 0.010(3) -0.037(5)
C026 0.034(3) 0.014(3) 0.015(3) -0.003(2) -0.001(2) 0.000(2)
C027 0.048(4) 0.037(4) 0.053(5) 0.011(3) -0.026(4) -0.021(3)
C028 0.033(4) 0.040(4) 0.023(3) 0.001(3) 0.006(3) 0.008(3)
C029 0.062(5) 0.024(4) 0.035(4) 0.005(3) 0.008(3) 0.011(3)
C02A 0.046(5) 0.020(4) 0.087(6) 0.011(4) -0.013(4) -0.010(3)

loop_
_atom_type_symbol
_atom_type_description
_atom_type_scat_dispersion_real
_atom_type_scat_dispersion_imag
_atom_type_scat_source
C C 0.0033 0.0016 'International Tables Vol C Tables 4.2.6.8 and 6.1.1.4'
H H 0.0000 0.0000 'International Tables Vol C Tables 4.2.6.8 and 6.1.1.4'
O O 0.0106 0.0060 'International Tables Vol C Tables 4.2.6.8 and 6.1.1.4'
Fe Fe 0.3463 0.8444 'International Tables Vol C Tables 4.2.6.8 and 6.1.1.4'
Cu Cu 0.3201 1.2651 'International Tables Vol C Tables 4.2.6.8 and 6.1.1.4'
B B 0.0013 0.0007 'International Tables Vol C Tables 4.2.6.8 and 6.1.1.4'
N N 0.0061 0.0033 'International Tables Vol C Tables 4.2.6.8 and 6.1.1.4'
S S 0.1246 0.1234 'International Tables Vol C Tables 4.2.6.8 and 6.1.1.4'
F F 0.0171 0.0103 'International Tables Vol C Tables 4.2.6.8 and 6.1.1.4'

loop_
_geom_angle_atom_site_label_1
_geom_angle_atom_site_label_2
_geom_angle_atom_site_label_3
_geom_angle
C00O Cu01 C018 133.4(2)
C00O Cu01 Fe01 170.69(15)
C018 Cu01 Fe01 43.97(13)
C01L Fe01 C00L 120.9(2)
C01L Fe01 C018 129.8(2)
C00L Fe01 C018 105.0(2)
C01L Fe01 C017 97.1(2)
C00L Fe01 C017 89.9(2)
C018 Fe01 C017 102.4(3)
C01L Fe01 B1 80.4(2)
C00L Fe01 B1 86.9(2)
C018 Fe01 B1 83.1(2)
C017 Fe01 B1 174.2(2)
C01L Fe01 Cu01 74.91(17)
C00L Fe01 Cu01 159.58(17)
C018 Fe01 Cu01 66.92(17)
C017 Fe01 Cu01 74.40(16)
B1 Fe01 Cu01 109.80(16)
O00H S003 O00A 114.8(3)
O00H S003 O00B 115.3(3)
O00A S003 O00B 115.3(2)
O00H S003 C01S 103.2(3)
O00A S003 C01S 102.8(3)
O00B S003 C01S 102.8(3)
C00R N2 C012 110.8(4)
C00R N2 C00V 127.4(4)
C012 N2 C00V 121.0(4)
C00O N5 C00Q 111.8(4)
C00O N5 C00P 126.9(4)
C00Q N5 C00P 121.3(4)
C00R N1 C01G 110.1(4)
C00R N1 C00U 128.9(4)
C01G N1 C00U 119.1(4)
C00O N3 C01I 111.8(4)
C00O N3 C013 124.9(4)
C01I N3 C013 122.9(4)
B1 N4 C01M 124.3(4)
B1 N4 C00N 124.0(4)
C01M N4 C00N 111.7(4)
C00Z C00J C013 117.4(5)
C00Z C00J C00S 120.6(5)
C013 C00J C00S 122.0(5)
C01B C00K C00V 117.6(5)
C01B C00K C00T 120.8(5)
C00V C00K C00T 121.6(4)
O005 C00L Fe01 177.4(5)
C027 C00M C024 110.1(5)
C027 C00M C01C 110.7(4)
C024 C00M C01C 111.1(5)
C027 C00M H00D 108.3
C024 C00M H00D 108.3
C01C C00M H00D 108.3
N4 C00N C01Q 112.1(4)
N4 C00N H00E 109.2
C01Q C00N H00E 109.2
N4 C00N H00F 109.2
C01Q C00N H00F 109.2
H00E C00N H00F 107.9
N5 C00O N3 103.0(4)
N5 C00O Cu01 132.6(3)
N3 C00O Cu01 123.9(4)
C00W C00P C01C 122.7(5)
C00W C00P N5 118.5(4)
C01C C00P N5 118.5(4)
C01I C00Q N5 107.0(5)
C01I C00Q H00G 126.5
N5 C00Q H00G 126.5
N2 C00R N1 104.3(4)
N2 C00R B1 123.4(4)
N1 C00R B1 130.9(4)
C00J C00S C02A 110.5(5)
C00J C00S C025 111.4(5)
C02A C00S C025 110.4(6)
C00J C00S H00H 108.1
C02A C00S H00H 108.1
C025 C00S H00H 108.1
C00K C00T H00I 109.5
C00K C00T H00J 109.5
H00I C00T H00J 109.5
C00K C00T H00K 109.5
H00I C00T H00K 109.5
H00J C00T H00K 109.5
C01X C00U C019 121.9(5)
C01X C00U N1 121.0(5)
C019 C00U N1 116.8(4)
C01D C00V C00K 122.2(4)
C01D C00V N2 119.4(4)
C00K C00V N2 117.8(4)
C00X C00W C00P 116.9(5)
C00X C00W C014 120.6(5)
C00P C00W C014 122.4(4)
C015 C00X C00W 121.1(5)
C015 C00X H00L 119.5
C00W C00X H00L 119.5
C019 C00Y H00M 109.5
C019 C00Y H00N 109.5
H00M C00Y H00N 109.5
C019 C00Y H00O 109.5
H00M C00Y H00O 109.5
H00N C00Y H00O 109.5
C01O C00Z C00J 121.4(5)
C01O C00Z H00P 119.3
C00J C00Z H00P 119.3
C01D C010 H01A 109.5
C01D C010 H01B 109.5
H01A C010 H01B 109.5
C01D C010 H01C 109.5
H01A C010 H01C 109.5
H01B C010 H01C 109.5
C01A C011 C029 111.7(5)
C01A C011 C01Y 110.8(5)
C029 C011 C01Y 110.1(5)
C01A C011 H01D 108.0
C029 C011 H01D 108.0
C01Y C011 H01D 108.0
C01G C012 N2 107.5(4)
C01G C012 H01E 126.3
N2 C012 H01E 126.3
C00J C013 C01A 122.6(5)
C00J C013 N3 119.5(5)
C01A C013 N3 117.8(5)
C01K C014 C00W 112.8(4)
C01K C014 C022 111.2(5)
C00W C014 C022 108.7(5)
C01K C014 H01F 108.0
C00W C014 H01F 108.0
C022 C014 H01F 108.0
C01F C015 C00X 120.4(5)
C01F C015 H01G 119.8
C00X C015 H01G 119.8
C01B C016 C01H 118.1(5)
C01B C016 C01T 120.9(5)
C01H C016 C01T 120.9(5)
O00I C017 Fe01 175.9(5)
O009 C018 Fe01 174.4(5)
O009 C018 Cu01 116.5(4)
Fe01 C018 Cu01 69.11(18)
C01R C019 C00U 118.6(5)
C01R C019 C00Y 118.3(5)
C00U C019 C00Y 123.1(5)
C01E C01A C013 117.1(5)
C01E C01A C011 120.7(5)
C013 C01A C011 122.3(5)
C016 C01B C00K 122.6(5)
C016 C01B H01I 118.7
C00K C01B H01I 118.7
C01F C01C C00P 117.9(5)
C01F C01C C00M 120.6(4)
C00P C01C C00M 121.5(4)
C00V C01D C01H 117.2(5)
C00V C01D C010 125.3(5)
C01H C01D C010 117.5(5)
C01O C01E C01A 121.5(5)
C01O C01E H01J 119.3
C01A C01E H01J 119.3
C01C C01F C015 121.0(5)
C01C C01F H01K 119.5
C015 C01F H01K 119.5
C012 C01G N1 107.4(4)
C012 C01G H01L 126.3
N1 C01G H01L 126.3
C016 C01H C01D 122.4(5)
C016 C01H H01M 118.8
C01D C01H H01M 118.8
C00Q C01I N3 106.4(4)
C00Q C01I H01N 126.8
N3 C01I H01N 126.8
C020 C01J C01R 118.6(5)
C020 C01J C01Z 121.7(5)
C01R C01J C01Z 119.7(5)
C014 C01K H01O 109.5
C014 C01K H01P 109.5
H01O C01K H01P 109.5
C014 C01K H01Q 109.5
H01O C01K H01Q 109.5
H01P C01K H01Q 109.5
O00D C01L Fe01 179.6(5)
N4 C01M C01U 111.4(4)
N4 C01M H01R 109.3
C01U C01M H01R 109.3
N4 C01M H01S 109.3
C01U C01M H01S 109.3
H01R C01M H01S 108.0
C01P C01N C01W 120.4(6)
C01P C01N H01T 119.8
C01W C01N H01T 119.8
C00Z C01O C01E 120.1(5)
C00Z C01O H01U 120.0
C01E C01O H01U 120.0
C01N C01P C028 119.6(6)
C01N C01P H01V 120.2
C028 C01P H01V 120.2
C00N C01Q H01W 109.5
C00N C01Q H01X 109.5
H01W C01Q H01X 109.5
C00N C01Q H01Y 109.5
H01W C01Q H01Y 109.5
H01X C01Q H01Y 109.5
C019 C01R C01J 121.4(5)
C019 C01R H01Z 119.3
C01J C01R H01Z 119.3
F3 C01S F1 106.7(5)
F3 C01S F2 107.0(4)
F1 C01S F2 106.5(5)
F3 C01S S003 112.7(4)
F1 C01S S003 111.8(4)
F2 C01S S003 111.7(4)
C016 C01T H02A 109.5
C016 C01T H02B 109.5
H02A C01T H02B 109.5
C016 C01T H02C 109.5
H02A C01T H02C 109.5
H02B C01T H02C 109.5
C01M C01U H02D 109.5
C01M C01U H02E 109.5
H02D C01U H02E 109.5
C01M C01U H02F 109.5
H02D C01U H02F 109.5
H02E C01U H02F 109.5
N4 B1 C00R 119.1(4)
N4 B1 Fe01 127.3(4)
C00R B1 Fe01 113.6(4)
C01N C01W C021 120.1(6)
C01N C01W H02G 119.9
C021 C01W H02G 119.9
C00U C01X C020 117.2(5)
C00U C01X C026 123.3(5)
C020 C01X C026 119.4(5)
C011 C01Y H02H 109.5
C011 C01Y H02I 109.5
H02H C01Y H02I 109.5
C011 C01Y H02J 109.5
H02H C01Y H02J 109.5
H02I C01Y H02J 109.5
C01J C01Z H02K 109.5
C01J C01Z H02L 109.5
H02K C01Z H02L 109.5
C01J C01Z H02M 109.5
H02K C01Z H02M 109.5
H02L C01Z H02M 109.5
C01J C020 C01X 122.3(5)
C01J C020 H02N 118.9
C01X C020 H02N 118.9
C023 C021 C01W 119.9(6)
C023 C021 H02O 120.0
C01W C021 H02O 120.0
C014 C022 H02P 109.5
C014 C022 H02Q 109.5
H02P C022 H02Q 109.5
C014 C022 H02R 109.5
H02P C022 H02R 109.5
H02Q C022 H02R 109.5
C021 C023 C028 121.0(6)
C021 C023 H02S 119.5
C028 C023 H02S 119.5
C00M C024 H02T 109.5
C00M C024 H02U 109.5
H02T C024 H02U 109.5
C00M C024 H02V 109.5
H02T C024 H02V 109.5
H02U C024 H02V 109.5
C00S C025 H02W 109.5
C00S C025 H02X 109.5
H02W C025 H02X 109.5
C00S C025 H02Y 109.5
H02W C025 H02Y 109.5
H02X C025 H02Y 109.5
C01X C026 H02Z 109.5
C01X C026 H03A 109.5
H02Z C026 H03A 109.5
C01X C026 H03B 109.5
H02Z C026 H03B 109.5
H03A C026 H03B 109.5
C00M C027 H03C 109.5
C00M C027 H03D 109.5
H03C C027 H03D 109.5
C00M C027 H03E 109.5
H03C C027 H03E 109.5
H03D C027 H03E 109.5
C023 C028 C01P 118.8(6)
C023 C028 H03F 120.6
C01P C028 H03F 120.6
C011 C029 H03G 109.5
C011 C029 H03H 109.5
H03G C029 H03H 109.5
C011 C029 H03I 109.5
H03G C029 H03I 109.5
H03H C029 H03I 109.5
C00S C02A H03J 109.5
C00S C02A H03K 109.5
H03J C02A H03K 109.5
C00S C02A H03L 109.5
H03J C02A H03L 109.5
H03K C02A H03L 109.5

loop_
_geom_bond_atom_site_label_1
_geom_bond_atom_site_label_2
_geom_bond_distance
Cu01 C00O 1.908(5)
Cu01 C018 2.369(5)
Cu01 Fe01 2.4057(9)
Fe01 C01L 1.775(6)
Fe01 C00L 1.781(5)
Fe01 C018 1.788(6)
Fe01 C017 1.813(6)
Fe01 B1 2.135(6)
S003 O00H 1.435(4)
S003 O00A 1.439(4)
S003 O00B 1.440(4)
S003 C01S 1.817(6)
F1 C01S 1.343(6)
O005 C00L 1.150(6)
F3 C01S 1.324(7)
F2 C01S 1.347(6)
N2 C00R 1.364(6)
N2 C012 1.377(6)
N2 C00V 1.465(6)
O009 C018 1.143(6)
N5 C00O 1.358(6)
N5 C00Q 1.378(7)
N5 C00P 1.448(6)
O00D C01L 1.169(7)
N1 C00R 1.369(6)
N1 C01G 1.388(6)
N1 C00U 1.454(6)
N3 C00O 1.365(6)
N3 C01I 1.380(7)
N3 C013 1.445(7)
N4 B1 1.394(7)
N4 C01M 1.473(6)
N4 C00N 1.475(6)
O00I C017 1.144(6)
C00J C00Z 1.386(7)
C00J C013 1.401(7)
C00J C00S 1.512(7)
C00K C01B 1.384(7)
C00K C00V 1.417(7)
C00K C00T 1.504(8)
C00M C027 1.511(8)
C00M C024 1.528(8)
C00M C01C 1.539(7)
C00M H00D 1.0000
C00N C01Q 1.513(7)
C00N H00E 0.9900
C00N H00F 0.9900
C00P C00W 1.402(7)
C00P C01C 1.406(7)
C00Q C01I 1.338(8)
C00Q H00G 0.9500
C00R B1 1.619(7)
C00S C02A 1.518(9)
C00S C025 1.531(8)
C00S H00H 1.0000
C00T H00I 0.9800
C00T H00J 0.9800
C00T H00K 0.9800
C00U C01X 1.398(7)
C00U C019 1.401(7)
C00V C01D 1.386(7)
C00W C00X 1.394(7)
C00W C014 1.527(7)
C00X C015 1.391(8)
C00X H00L 0.9500
C00Y C019 1.503(8)
C00Y H00M 0.9800
C00Y H00N 0.9800
C00Y H00O 0.9800
C00Z C01O 1.378(8)
C00Z H00P 0.9500
C010 C01D 1.502(7)
C010 H01A 0.9800
C010 H01B 0.9800
C010 H01C 0.9800
C011 C01A 1.521(8)
C011 C029 1.534(8)
C011 C01Y 1.534(9)
C011 H01D 1.0000
C012 C01G 1.330(7)
C012 H01E 0.9500
C013 C01A 1.408(8)
C014 C01K 1.502(8)
C014 C022 1.543(9)
C014 H01F 1.0000
C015 C01F 1.381(8)
C015 H01G 0.9500
C016 C01B 1.384(8)
C016 C01H 1.393(7)
C016 C01T 1.495(7)
C019 C01R 1.391(8)
C01A C01E 1.384(8)
C01B H01I 0.9500
C01C C01F 1.379(7)
C01D C01H 1.407(7)
C01E C01O 1.383(8)
C01E H01J 0.9500
C01F H01K 0.9500
C01G H01L 0.9500
C01H H01M 0.9500
C01I H01N 0.9500
C01J C020 1.386(8)
C01J C01R 1.398(8)
C01J C01Z 1.510(8)
C01K H01O 0.9800
C01K H01P 0.9800
C01K H01Q 0.9800
C01M C01U 1.515(9)
C01M H01R 0.9900
C01M H01S 0.9900
C01N C01P 1.378(9)
C01N C01W 1.380(9)
C01N H01T 0.9500
C01O H01U 0.9500
C01P C028 1.408(9)
C01P H01V 0.9500
C01Q H01W 0.9800
C01Q H01X 0.9800
C01Q H01Y 0.9800
C01R H01Z 0.9500
C01T H02A 0.9800
C01T H02B 0.9800
C01T H02C 0.9800
C01U H02D 0.9800
C01U H02E 0.9800
C01U H02F 0.9800
C01W C021 1.387(10)
C01W H02G 0.9500
C01X C020 1.412(8)
C01X C026 1.505(8)
C01Y H02H 0.9800
C01Y H02I 0.9800
C01Y H02J 0.9800
C01Z H02K 0.9800
C01Z H02L 0.9800
C01Z H02M 0.9800
C020 H02N 0.9500
C021 C023 1.363(9)
C021 H02O 0.9500
C022 H02P 0.9800
C022 H02Q 0.9800
C022 H02R 0.9800
C023 C028 1.391(9)
C023 H02S 0.9500
C024 H02T 0.9800
C024 H02U 0.9800
C024 H02V 0.9800
C025 H02W 0.9800
C025 H02X 0.9800
C025 H02Y 0.9800
C026 H02Z 0.9800
C026 H03A 0.9800
C026 H03B 0.9800
C027 H03C 0.9800
C027 H03D 0.9800
C027 H03E 0.9800
C028 H03F 0.9500
C029 H03G 0.9800
C029 H03H 0.9800
C029 H03I 0.9800
C02A H03J 0.9800
C02A H03K 0.9800
C02A H03L 0.9800
